data_4077335
loop_
_publ_author_name
'Arliguie, Th\'er\`ese'
'Lescop, Christophe'
'Ventelon, Lionel'
'Leverd, Pascal C.'
'Thu\'ery, Pierre'
'Nierlich, Martine'
'Ephritikhine, Michel'

_publ_section_title
;
 C&#x2212;H and C&#x2212;S Bond Cleavage in Uranium(III) Thiolato
 Complexes
;
_journal_issue 17
_journal_name_full Organometallics
_journal_page_first 3698
_journal_paper_doi 10.1021/om0102551
_journal_volume 20
_journal_year 2001
_chemical_formula_sum 'C42 H75 Na O8 S2 U'
_chemical_formula_weight 1033.16
_space_group_IT_number 14
_symmetry_cell_setting monoclinic
_symmetry_space_group_name_Hall '-P 2ybc'
_symmetry_space_group_name_H-M 'P 1 21/c 1'
_atom_sites_solution_hydrogens geom
_atom_sites_solution_primary direct
_atom_sites_solution_secondary difmap
_audit_creation_method SHELXL-97
_cell_angle_alpha 90.00
_cell_angle_beta 94.511(6)
_cell_angle_gamma 90.00
_cell_formula_units_Z 4
_cell_length_a 10.7635(11)
_cell_length_b 21.759(2)
_cell_length_c 19.8422(12)
_cell_measurement_reflns_used 30124
_cell_measurement_temperature 100(2)
_cell_measurement_theta_max 25.68
_cell_measurement_theta_min 3.46
_cell_volume 4632.7(7)
_computing_cell_refinement 'DENZO-SMN (Otwinowski & Minor, 1997)'
_computing_data_collection 'Kappa-CCD software (Nonius B.V., 1998)'
_computing_data_reduction 'DENZO-SMN (Otwinowski & Minor, 1997)'
_computing_molecular_graphics 'SHELXTL (Sheldrick, 1999)'
_computing_publication_material 'SHELXTL (Sheldrick, 1999)'
_computing_structure_refinement 'SHELXL-97 (Sheldrick, 1997)'
_computing_structure_solution 'SHELXS-97 (Sheldrick, 1997)'
_diffrn_ambient_temperature 100(2)
_diffrn_detector_area_resol_mean 18
_diffrn_measured_fraction_theta_full 0.959
_diffrn_measured_fraction_theta_max 0.959
_diffrn_measurement_device_type 'Nonius Kappa-CCD'
_diffrn_measurement_method '\f scans'
_diffrn_radiation_monochromator graphite
_diffrn_radiation_source 'fine-focus sealed tube'
_diffrn_radiation_type MoK\a
_diffrn_radiation_wavelength 0.71073
_diffrn_reflns_av_R_equivalents 0.1088
_diffrn_reflns_av_sigmaI/netI 0.1159
_diffrn_reflns_limit_h_max 13
_diffrn_reflns_limit_h_min -13
_diffrn_reflns_limit_k_max 26
_diffrn_reflns_limit_k_min -26
_diffrn_reflns_limit_l_max 22
_diffrn_reflns_limit_l_min -22
_diffrn_reflns_number 30124
_diffrn_reflns_theta_full 25.68
_diffrn_reflns_theta_max 25.68
_diffrn_reflns_theta_min 3.46
_diffrn_standards_decay_% none
_exptl_absorpt_coefficient_mu 3.650
_exptl_absorpt_correction_T_max 0.578
_exptl_absorpt_correction_T_min 0.369
_exptl_absorpt_correction_type empirical
_exptl_absorpt_process_details 'program DELABS from PLATON (Spek, 2000)'
_exptl_crystal_colour 'translucent dark red'
_exptl_crystal_density_diffrn 1.481
_exptl_crystal_density_meas ?
_exptl_crystal_description platelet
_exptl_crystal_F_000 2104
_exptl_crystal_size_max 0.25
_exptl_crystal_size_mid 0.20
_exptl_crystal_size_min 0.15
_refine_diff_density_max 1.202
_refine_diff_density_min -0.866
_refine_diff_density_rms 0.120
_refine_ls_extinction_method none
_refine_ls_goodness_of_fit_ref 1.008
_refine_ls_hydrogen_treatment mixed
_refine_ls_matrix_type full
_refine_ls_number_parameters 501
_refine_ls_number_reflns 8443
_refine_ls_number_restraints 6
_refine_ls_restrained_S_all 1.000
_refine_ls_R_factor_all 0.1336
_refine_ls_R_factor_gt 0.0584
_refine_ls_shift/su_max 0.001
_refine_ls_shift/su_mean 0.000
_refine_ls_structure_factor_coef Fsqd
_refine_ls_weighting_details 'calc w=1/[\s^2^(Fo^2^)+(0.0298P)^2^+1.6433P] where P=(Fo^2^+2Fc^2^)/3'
_refine_ls_weighting_scheme calc
_refine_ls_wR_factor_gt 0.0948
_refine_ls_wR_factor_ref 0.1167
_reflns_number_gt 4554
_reflns_number_total 8443
_reflns_threshold_expression >2sigma(I)
_cod_data_source_file om0102551.cif
_cod_data_source_block 6
_cod_depositor_comments
;
The following automatic conversions were performed:

'_exptl_crystal_density_meas' value 'not measured' was changed to '?'
- the value is perceived as not measured.

Automatic conversion script
Id: cif_fix_values 3008 2015-01-20 13:52:24Z robertas 
;
_cod_original_sg_symbol_H-M P2(1)/c
_cod_database_code 4077335

loop_
_symmetry_equiv_pos_as_xyz
'x, y, z'
'-x, y+1/2, -z+1/2'
'-x, -y, -z'
'x, -y-1/2, z-1/2'

loop_
_atom_site_label
_atom_site_type_symbol
_atom_site_fract_x
_atom_site_fract_y
_atom_site_fract_z
_atom_site_U_iso_or_equiv
_atom_site_adp_type
_atom_site_occupancy
_atom_site_symmetry_multiplicity
_atom_site_calc_flag
_atom_site_refinement_flags
U1 U 0.93710(3) 0.753509(19) 0.806748(15) 0.03910(11) Uani 1 1 d .
C1 C 0.7195(9) 0.8017(5) 0.7405(4) 0.046(2) Uani 1 1 d .
C2 C 0.7677(8) 0.7586(4) 0.6956(4) 0.040(2) Uani 1 1 d .
C3 C 0.8758(9) 0.7839(4) 0.6714(4) 0.046(2) Uani 1 1 d .
C4 C 0.8992(9) 0.8408(5) 0.7043(4) 0.046(2) Uani 1 1 d .
C5 C 0.8003(9) 0.8509(5) 0.7472(4) 0.049(3) Uani 1 1 d .
C6 C 0.5966(9) 0.7960(5) 0.7717(5) 0.061(3) Uani 1 1 d .
H6A H 0.5321 0.8148 0.7425 0.092 Uiso 1 1 calc R
H6B H 0.6021 0.8162 0.8148 0.092 Uiso 1 1 calc R
H6C H 0.5774 0.7533 0.7776 0.092 Uiso 1 1 calc R
C7 C 0.6988(11) 0.7009(5) 0.6703(5) 0.068(3) Uani 1 1 d .
H7A H 0.6436 0.7109 0.6315 0.102 Uiso 1 1 calc R
H7B H 0.6513 0.6849 0.7054 0.102 Uiso 1 1 calc R
H7C H 0.7578 0.6706 0.6582 0.102 Uiso 1 1 calc R
C8 C 0.9381(9) 0.7604(5) 0.6107(4) 0.057(3) Uani 1 1 d .
H8A H 0.8986 0.7782 0.5703 0.086 Uiso 1 1 calc R
H8B H 0.9305 0.7164 0.6085 0.086 Uiso 1 1 calc R
H8C H 1.0246 0.7715 0.6150 0.086 Uiso 1 1 calc R
C9 C 1.0024(10) 0.8866(5) 0.6930(5) 0.067(3) Uani 1 1 d .
H9A H 0.9759 0.9135 0.6563 0.100 Uiso 1 1 calc R
H9B H 1.0759 0.8649 0.6823 0.100 Uiso 1 1 calc R
H9C H 1.0205 0.9104 0.7334 0.100 Uiso 1 1 calc R
C10 C 0.7710(10) 0.9083(5) 0.7835(5) 0.063(3) Uani 1 1 d .
H10A H 0.7233 0.9353 0.7533 0.095 Uiso 1 1 calc R
H10B H 0.8471 0.9282 0.7997 0.095 Uiso 1 1 calc R
H10C H 0.7237 0.8983 0.8211 0.095 Uiso 1 1 calc R
C11 C 1.0542(9) 0.6393(4) 0.8239(5) 0.048(2) Uani 1 1 d .
C12 C 1.1240(9) 0.6785(4) 0.8706(4) 0.043(2) Uani 1 1 d .
C13 C 1.1889(8) 0.7207(4) 0.8339(5) 0.046(2) Uani 1 1 d .
C14 C 1.1595(9) 0.7063(4) 0.7636(4) 0.043(2) Uani 1 1 d .
C15 C 1.0763(9) 0.6564(4) 0.7578(4) 0.046(2) Uani 1 1 d .
C16 C 0.9873(11) 0.5810(5) 0.8430(5) 0.070(3) Uani 1 1 d .
H16A H 1.0453 0.5474 0.8461 0.105 Uiso 1 1 calc R
H16B H 0.9212 0.5721 0.8091 0.105 Uiso 1 1 calc R
H16C H 0.9533 0.5868 0.8859 0.105 Uiso 1 1 calc R
C17 C 1.1331(11) 0.6712(5) 0.9478(4) 0.062(3) Uani 1 1 d .
H17A H 1.2012 0.6444 0.9615 0.093 Uiso 1 1 calc R
H17B H 1.0568 0.6540 0.9615 0.093 Uiso 1 1 calc R
H17C H 1.1469 0.7107 0.9687 0.093 Uiso 1 1 calc R
C18 C 1.2880(9) 0.7631(4) 0.8596(5) 0.059(3) Uani 1 1 d .
H18A H 1.3659 0.7415 0.8649 0.088 Uiso 1 1 calc R
H18B H 1.2684 0.7793 0.9025 0.088 Uiso 1 1 calc R
H18C H 1.2944 0.7963 0.8282 0.088 Uiso 1 1 calc R
C19 C 1.2244(9) 0.7371(4) 0.7071(5) 0.057(3) Uani 1 1 d .
H19A H 1.2986 0.7147 0.6991 0.086 Uiso 1 1 calc R
H19B H 1.2460 0.7785 0.7199 0.086 Uiso 1 1 calc R
H19C H 1.1694 0.7375 0.6666 0.086 Uiso 1 1 calc R
C20 C 1.0311(11) 0.6220(4) 0.6965(5) 0.058(3) Uani 1 1 d .
H20A H 1.0903 0.5907 0.6874 0.086 Uiso 1 1 calc R
H20B H 1.0212 0.6497 0.6588 0.086 Uiso 1 1 calc R
H20C H 0.9523 0.6033 0.7035 0.086 Uiso 1 1 calc R
S1 S 1.0260(2) 0.85702(11) 0.87425(13) 0.0503(6) Uani 1 1 d .
S2 S 0.8091(3) 0.72866(12) 0.90997(14) 0.0607(8) Uani 1 1 d .
C21 C 1.0672(10) 0.8359(5) 0.9635(5) 0.061(3) Uani 1 1 d .
H21A H 1.0985 0.8715 0.9880 0.092 Uiso 1 1 calc R
H21B H 1.1300 0.8045 0.9656 0.092 Uiso 1 1 calc R
H21C H 0.9945 0.8209 0.9833 0.092 Uiso 1 1 calc R
C22 C 0.7750(10) 0.6832(5) 0.8390(6) 0.072(3) Uani 1 1 d .
H22A H 0.6930 0.6889 0.8158 0.087 Uiso 1 1 calc R
H22B H 0.7988 0.6403 0.8434 0.087 Uiso 1 1 calc R
Na1 Na 0.5000 1.0000 1.0000 0.0475(15) Uani 1 2 d S
O1 O 0.5364(6) 0.8739(3) 1.0304(3) 0.0433(16) Uani 1 1 d .
O2 O 0.7023(6) 0.9380(3) 0.9621(3) 0.0471(16) Uani 1 1 d .
O3 O 0.6879(6) 1.0662(3) 0.9555(3) 0.0461(18) Uani 1 1 d .
O4 O 0.5889(7) 1.0119(3) 1.1097(3) 0.058(2) Uani 1 1 d .
C23 C 0.6161(9) 0.8418(5) 0.9893(5) 0.052(3) Uani 1 1 d .
H23A H 0.5766 0.8373 0.9439 0.062 Uiso 1 1 calc R
H23B H 0.6337 0.8011 1.0077 0.062 Uiso 1 1 calc R
C24 C 0.7341(9) 0.8775(4) 0.9876(5) 0.054(3) Uani 1 1 d .
H24A H 0.7758 0.8804 1.0326 0.065 Uiso 1 1 calc R
H24B H 0.7897 0.8574 0.9584 0.065 Uiso 1 1 calc R
C25 C 0.8126(9) 0.9747(4) 0.9599(5) 0.047(3) Uani 1 1 d .
H25A H 0.8764 0.9522 0.9383 0.056 Uiso 1 1 calc R
H25B H 0.8450 0.9859 1.0052 0.056 Uiso 1 1 calc R
C26 C 0.7747(10) 1.0311(5) 0.9196(5) 0.057(3) Uani 1 1 d .
H26A H 0.8476 1.0559 0.9128 0.068 Uiso 1 1 calc R
H26B H 0.7364 1.0193 0.8757 0.068 Uiso 1 1 calc R
C27 C 0.6563(10) 1.1224(4) 0.9211(5) 0.045(3) Uani 1 1 d .
H27A H 0.6134 1.1137 0.8773 0.054 Uiso 1 1 calc R
H27B H 0.7315 1.1453 0.9140 0.054 Uiso 1 1 calc R
C28 C 0.5755(9) 1.1589(4) 0.9619(5) 0.045(2) Uani 1 1 d .
H28A H 0.6180 1.1670 1.0060 0.054 Uiso 1 1 calc R
H28B H 0.5566 1.1980 0.9400 0.054 Uiso 1 1 calc R
C29 C 0.6057(13) 1.0713(5) 1.1368(5) 0.083(4) Uani 1 1 d .
H29A H 0.5271 1.0932 1.1346 0.099 Uiso 1 1 calc R
H29B H 0.6640 1.0944 1.1118 0.099 Uiso 1 1 calc R
C30 C 0.6558(13) 1.0633(6) 1.2086(5) 0.078(4) Uani 1 1 d .
H30A H 0.5889 1.0587 1.2382 0.094 Uiso 1 1 calc R
H30B H 0.7073 1.0980 1.2238 0.094 Uiso 1 1 calc R
C31 C 0.7322(14) 1.0052(6) 1.2068(6) 0.095(5) Uani 1 1 d .
H31A H 0.8194 1.0143 1.2023 0.114 Uiso 1 1 calc R
H31B H 0.7250 0.9805 1.2470 0.114 Uiso 1 1 calc R
C32 C 0.6749(15) 0.9740(7) 1.1459(6) 0.110(5) Uani 1 1 d U
H32A H 0.7396 0.9622 1.1171 0.132 Uiso 1 1 calc R
H32B H 0.6333 0.9370 1.1593 0.132 Uiso 1 1 calc R
Na2 Na 0.5000 0.5000 1.0000 0.0492(16) Uani 1 2 d S
O5 O 0.4588(6) 0.3895(3) 0.9297(3) 0.0548(18) Uani 1 1 d .
O6 O 0.2781(6) 0.4430(3) 0.9986(3) 0.0498(17) Uani 1 1 d .
O7 O 0.3036(6) 0.5630(3) 1.0468(3) 0.0481(18) Uani 1 1 d .
O8 O 0.4610(7) 0.5457(3) 0.8945(3) 0.0521(17) Uani 1 1 d .
C33 C 0.3584(10) 0.3544(5) 0.9478(6) 0.062(3) Uani 1 1 d .
H33A H 0.3790 0.3350 0.9913 0.074 Uiso 1 1 calc R
H33B H 0.3401 0.3223 0.9145 0.074 Uiso 1 1 calc R
C34 C 0.2471(10) 0.3951(5) 0.9515(5) 0.063(3) Uani 1 1 d .
H34A H 0.2232 0.4124 0.9073 0.076 Uiso 1 1 calc R
H34B H 0.1775 0.3715 0.9659 0.076 Uiso 1 1 calc R
C35 C 0.1756(10) 0.4804(5) 1.0049(5) 0.057(3) Uani 1 1 d .
H35A H 0.1037 0.4554 1.0130 0.069 Uiso 1 1 calc R
H35B H 0.1568 0.5030 0.9632 0.069 Uiso 1 1 calc R
C36 C 0.2020(10) 0.5252(5) 1.0632(5) 0.060(3) Uani 1 1 d .
H36A H 0.1290 0.5502 1.0690 0.073 Uiso 1 1 calc R
H36B H 0.2234 0.5029 1.1048 0.073 Uiso 1 1 calc R
C37 C 0.3327(12) 0.6082(5) 1.0977(5) 0.068(4) Uani 1 1 d .
H37A H 0.3575 0.5883 1.1404 0.081 Uiso 1 1 calc R
H37B H 0.2598 0.6332 1.1037 0.081 Uiso 1 1 calc R
C38 C 0.4346(10) 0.6470(5) 1.0772(5) 0.058(3) Uani 1 1 d .
H38A H 0.4097 0.6669 1.0345 0.070 Uiso 1 1 calc R
H38B H 0.4535 0.6787 1.1109 0.070 Uiso 1 1 calc R
C39 C 0.3573(15) 0.5302(7) 0.8511(6) 0.111(6) Uani 1 1 d .
H39A H 0.2814 0.5414 0.8714 0.133 Uiso 1 1 calc R
H39B H 0.3560 0.4863 0.8428 0.133 Uiso 1 1 calc R
C40 C 0.3659(12) 0.5646(5) 0.7857(5) 0.072(4) Uani 1 1 d .
H40A H 0.3916 0.5375 0.7506 0.087 Uiso 1 1 calc R
H40B H 0.2864 0.5830 0.7707 0.087 Uiso 1 1 calc R
C41 C 0.4593(12) 0.6116(5) 0.8019(5) 0.073(4) Uani 1 1 d .
H41A H 0.4282 0.6519 0.7882 0.087 Uiso 1 1 calc R
H41B H 0.5347 0.6033 0.7797 0.087 Uiso 1 1 calc R
C42 C 0.4838(12) 0.6079(5) 0.8783(5) 0.074(3) Uani 1 1 d .
H42A H 0.5693 0.6191 0.8921 0.088 Uiso 1 1 calc R
H42B H 0.4283 0.6350 0.9004 0.088 Uiso 1 1 calc R

loop_
_atom_site_aniso_label
_atom_site_aniso_U_11
_atom_site_aniso_U_22
_atom_site_aniso_U_33
_atom_site_aniso_U_23
_atom_site_aniso_U_13
_atom_site_aniso_U_12
U1 0.03749(17) 0.04146(19) 0.03809(16) 0.0004(2) 0.00132(11) 0.0012(2)
C1 0.038(6) 0.056(6) 0.041(5) -0.004(5) -0.011(4) 0.003(5)
C2 0.052(5) 0.029(5) 0.037(4) -0.002(4) -0.008(4) -0.001(5)
C3 0.060(7) 0.041(6) 0.038(5) 0.002(4) 0.009(5) 0.003(5)
C4 0.036(6) 0.056(6) 0.044(5) 0.006(5) -0.012(4) -0.009(5)
C5 0.047(6) 0.061(7) 0.037(5) -0.004(5) -0.010(5) 0.022(5)
C6 0.035(6) 0.085(8) 0.064(7) 0.018(6) 0.002(5) 0.012(6)
C7 0.073(8) 0.064(8) 0.063(7) -0.002(6) -0.006(6) 0.004(6)
C8 0.069(7) 0.062(8) 0.040(5) 0.006(5) 0.007(4) 0.019(6)
C9 0.057(7) 0.070(8) 0.072(8) 0.028(6) -0.001(6) -0.015(6)
C10 0.072(8) 0.052(7) 0.065(7) 0.000(5) -0.003(6) 0.008(6)
C11 0.048(6) 0.045(6) 0.051(6) 0.004(5) -0.005(5) 0.004(5)
C12 0.046(6) 0.040(6) 0.042(5) -0.001(4) 0.001(4) -0.002(5)
C13 0.024(5) 0.054(6) 0.058(6) 0.001(5) 0.002(4) -0.005(4)
C14 0.051(6) 0.039(5) 0.038(5) 0.001(4) 0.002(4) 0.009(5)
C15 0.057(7) 0.034(5) 0.046(6) -0.004(4) 0.001(5) 0.002(5)
C16 0.084(9) 0.049(7) 0.076(8) 0.003(6) -0.005(6) -0.023(6)
C17 0.086(9) 0.063(7) 0.035(6) -0.001(5) -0.004(5) 0.005(6)
C18 0.049(6) 0.044(7) 0.082(7) -0.012(5) -0.006(5) -0.004(5)
C19 0.049(6) 0.062(8) 0.062(6) 0.003(5) 0.019(5) 0.006(5)
C20 0.081(9) 0.034(5) 0.058(7) 0.001(5) -0.001(6) 0.009(5)
S1 0.0504(16) 0.0452(15) 0.0541(16) -0.0057(12) -0.0038(12) 0.0041(12)
S2 0.0541(17) 0.066(2) 0.0640(17) 0.0030(13) 0.0172(13) -0.0038(13)
C21 0.062(8) 0.060(7) 0.062(7) -0.015(5) 0.009(6) 0.012(6)
C22 0.047(7) 0.062(8) 0.110(10) 0.001(7) 0.011(6) -0.008(6)
Na1 0.043(4) 0.053(4) 0.046(3) -0.002(3) -0.003(3) -0.007(3)
O1 0.049(4) 0.038(4) 0.044(4) -0.006(3) 0.008(3) 0.000(3)
O2 0.051(4) 0.041(4) 0.049(4) 0.006(3) 0.005(3) 0.001(3)
O3 0.046(5) 0.042(4) 0.051(4) -0.002(3) 0.010(3) -0.002(3)
O4 0.081(6) 0.047(4) 0.044(4) -0.006(3) -0.016(4) 0.010(4)
C23 0.052(7) 0.052(6) 0.052(6) -0.004(5) 0.008(5) 0.003(5)
C24 0.050(7) 0.050(6) 0.064(7) 0.009(5) 0.010(5) 0.006(5)
C25 0.045(6) 0.052(6) 0.046(6) 0.004(5) 0.012(5) 0.003(5)
C26 0.064(8) 0.055(7) 0.051(6) 0.008(5) 0.007(6) 0.001(6)
C27 0.054(7) 0.038(6) 0.043(6) 0.002(4) 0.001(5) -0.009(5)
C28 0.046(6) 0.041(6) 0.050(6) 0.010(5) 0.015(5) -0.005(5)
C29 0.134(13) 0.048(8) 0.061(7) -0.017(6) -0.023(8) 0.019(7)
C30 0.102(11) 0.090(10) 0.039(7) -0.022(6) -0.024(7) 0.024(8)
C31 0.112(12) 0.089(10) 0.075(9) -0.006(7) -0.047(8) -0.003(9)
C32 0.141(12) 0.107(10) 0.077(8) -0.024(8) -0.029(9) 0.039(10)
Na2 0.063(5) 0.052(4) 0.032(3) 0.006(2) 0.001(3) 0.002(3)
O5 0.050(5) 0.045(4) 0.068(5) 0.008(3) -0.007(4) -0.004(4)
O6 0.051(5) 0.046(4) 0.051(4) -0.002(3) -0.007(3) -0.011(3)
O7 0.053(5) 0.047(4) 0.045(4) -0.003(3) 0.004(4) -0.005(4)
O8 0.068(5) 0.046(4) 0.040(4) 0.009(3) -0.010(3) 0.004(4)
C33 0.062(8) 0.045(6) 0.074(7) 0.001(5) -0.020(6) -0.002(6)
C34 0.050(7) 0.064(7) 0.071(7) -0.002(6) -0.019(6) -0.011(6)
C35 0.050(7) 0.071(8) 0.051(7) -0.015(6) 0.005(5) -0.027(6)
C36 0.050(7) 0.085(9) 0.048(6) 0.006(6) 0.014(5) -0.017(6)
C37 0.090(10) 0.068(8) 0.044(7) -0.012(6) 0.000(6) -0.018(7)
C38 0.073(9) 0.055(7) 0.048(6) -0.016(5) 0.008(6) -0.017(6)
C39 0.140(14) 0.136(14) 0.053(8) 0.048(8) -0.016(9) -0.041(11)
C40 0.101(11) 0.048(7) 0.064(8) 0.019(6) -0.024(7) -0.025(7)
C41 0.093(10) 0.074(8) 0.049(6) 0.019(6) -0.012(6) 0.004(7)
C42 0.093(10) 0.059(8) 0.067(8) -0.002(6) -0.005(7) -0.001(7)

loop_
_atom_type_symbol
_atom_type_description
_atom_type_scat_dispersion_real
_atom_type_scat_dispersion_imag
_atom_type_scat_source
C C 0.0033 0.0016 'International Tables Vol C Tables 4.2.6.8 and 6.1.1.4'
H H 0.0000 0.0000 'International Tables Vol C Tables 4.2.6.8 and 6.1.1.4'
U U -9.6767 9.6646 'International Tables Vol C Tables 4.2.6.8 and 6.1.1.4'
S S 0.1246 0.1234 'International Tables Vol C Tables 4.2.6.8 and 6.1.1.4'
Na Na 0.0362 0.0249 'International Tables Vol C Tables 4.2.6.8 and 6.1.1.4'
O O 0.0106 0.0060 'International Tables Vol C Tables 4.2.6.8 and 6.1.1.4'

loop_
_geom_angle_atom_site_label_1
_geom_angle_atom_site_label_2
_geom_angle_atom_site_label_3
_geom_angle
_geom_angle_site_symmetry_1
_geom_angle_site_symmetry_3
C22 U1 S2 40.0(3) . .
C22 U1 C2 78.1(3) . .
S2 U1 C2 106.2(2) . .
C22 U1 S1 127.8(3) . .
S2 U1 S1 88.42(9) . .
C2 U1 S1 122.70(19) . .
C22 U1 C4 123.4(3) . .
S2 U1 C4 131.0(2) . .
C2 U1 C4 48.6(3) . .
S1 U1 C4 79.8(2) . .
C22 U1 C5 102.9(4) . .
S2 U1 C5 101.3(2) . .
C2 U1 C5 48.4(3) . .
S1 U1 C5 74.7(2) . .
C4 U1 C5 29.8(3) . .
C22 U1 C11 74.7(3) . .
S2 U1 C11 88.9(2) . .
C2 U1 C11 113.4(3) . .
S1 U1 C11 122.1(2) . .
C4 U1 C11 137.1(3) . .
C5 U1 C11 160.9(3) . .
C22 U1 C1 76.6(4) . .
S2 U1 C1 88.4(2) . .
C2 U1 C1 29.6(2) . .
S1 U1 C1 99.7(2) . .
C4 U1 C1 48.2(3) . .
C5 U1 C1 28.6(3) . .
C11 U1 C1 138.0(3) . .
C22 U1 C14 119.7(3) . .
S2 U1 C14 132.81(19) . .
C2 U1 C14 107.4(3) . .
S1 U1 C14 100.2(2) . .
C4 U1 C14 96.1(3) . .
C5 U1 C14 125.8(3) . .
C11 U1 C14 47.4(3) . .
C1 U1 C14 134.3(3) . .
C22 U1 C3 106.3(4) . .
S2 U1 C3 134.7(2) . .
C2 U1 C3 29.3(3) . .
S1 U1 C3 108.7(2) . .
C4 U1 C3 29.3(3) . .
C5 U1 C3 48.4(3) . .
C11 U1 C3 113.4(3) . .
C1 U1 C3 48.2(3) . .
C14 U1 C3 86.3(3) . .
C22 U1 C15 91.8(3) . .
S2 U1 C15 116.3(2) . .
C2 U1 C15 95.2(3) . .
S1 U1 C15 127.6(2) . .
C4 U1 C15 108.2(3) . .
C5 U1 C15 134.7(3) . .
C11 U1 C15 28.9(3) . .
C1 U1 C15 124.7(3) . .
C14 U1 C15 29.0(3) . .
C3 U1 C15 86.4(3) . .
C22 U1 C12 91.1(3) . .
S2 U1 C12 85.95(19) . .
C2 U1 C12 142.2(3) . .
S1 U1 C12 92.66(19) . .
C4 U1 C12 141.4(3) . .
C5 U1 C12 165.1(3) . .
C11 U1 C12 29.5(3) . .
C1 U1 C12 166.3(3) . .
C14 U1 C12 47.7(3) . .
C3 U1 C12 132.6(3) . .
C15 U1 C12 48.5(3) . .
C5 C1 C2 108.4(9) . .
C5 C1 C6 126.2(9) . .
C2 C1 C6 125.4(9) . .
C5 C1 U1 75.4(5) . .
C2 C1 U1 73.4(5) . .
C6 C1 U1 120.3(6) . .
C3 C2 C1 108.0(8) . .
C3 C2 C7 127.2(8) . .
C1 C2 C7 123.9(9) . .
C3 C2 U1 77.1(5) . .
C1 C2 U1 77.0(5) . .
C7 C2 U1 120.4(6) . .
C2 C3 C4 107.9(8) . .
C2 C3 C8 124.8(9) . .
C4 C3 C8 126.1(9) . .
C2 C3 U1 73.6(5) . .
C4 C3 U1 75.1(5) . .
C8 C3 U1 126.8(6) . .
C3 C4 C5 107.2(8) . .
C3 C4 C9 127.8(9) . .
C5 C4 C9 124.8(9) . .
C3 C4 U1 75.6(5) . .
C5 C4 U1 75.2(5) . .
C9 C4 U1 119.1(6) . .
C1 C5 C4 108.3(8) . .
C1 C5 C10 122.8(9) . .
C4 C5 C10 127.9(10) . .
C1 C5 U1 76.0(6) . .
C4 C5 U1 75.1(5) . .
C10 C5 U1 123.9(6) . .
C15 C11 C12 109.3(9) . .
C15 C11 C16 125.0(9) . .
C12 C11 C16 124.8(9) . .
C15 C11 U1 76.1(5) . .
C12 C11 U1 76.0(5) . .
C16 C11 U1 123.6(7) . .
C13 C12 C11 108.3(8) . .
C13 C12 C17 126.5(9) . .
C11 C12 C17 125.1(9) . .
C13 C12 U1 75.7(5) . .
C11 C12 U1 74.5(5) . .
C17 C12 U1 119.8(6) . .
C12 C13 C14 106.3(8) . .
C12 C13 C18 127.7(9) . .
C14 C13 C18 124.8(8) . .
C12 C13 U1 75.7(5) . .
C14 C13 U1 74.6(5) . .
C18 C13 U1 124.7(6) . .
C15 C14 C13 109.7(8) . .
C15 C14 C19 127.3(8) . .
C13 C14 C19 122.6(8) . .
C15 C14 U1 75.8(5) . .
C13 C14 U1 75.6(5) . .
C19 C14 U1 121.1(6) . .
C11 C15 C14 106.4(8) . .
C11 C15 C20 124.6(9) . .
C14 C15 C20 128.6(9) . .
C11 C15 U1 75.0(5) . .
C14 C15 U1 75.2(5) . .
C20 C15 U1 121.0(6) . .
C21 S1 U1 108.1(3) . .
C22 S2 U1 64.7(3) . .
S2 C22 U1 75.3(4) . .
O4 Na1 O4 180.0(3) . 3_677
O4 Na1 O3 91.0(2) . 3_677
O4 Na1 O3 89.0(2) 3_677 3_677
O4 Na1 O3 89.0(2) . .
O4 Na1 O3 91.0(2) 3_677 .
O3 Na1 O3 180.0(2) 3_677 .
O4 Na1 O2 88.0(2) . 3_677
O4 Na1 O2 92.0(2) 3_677 3_677
O3 Na1 O2 62.29(19) 3_677 3_677
O3 Na1 O2 117.71(19) . 3_677
O4 Na1 O2 92.0(2) . .
O4 Na1 O2 88.0(2) 3_677 .
O3 Na1 O2 117.71(19) 3_677 .
O3 Na1 O2 62.29(19) . .
O2 Na1 O2 180.0(3) 3_677 .
O4 Na1 O1 82.5(2) . .
O4 Na1 O1 97.5(2) 3_677 .
O3 Na1 O1 60.37(19) 3_677 .
O3 Na1 O1 119.63(19) . .
O2 Na1 O1 121.52(18) 3_677 .
O2 Na1 O1 58.48(18) . .
O4 Na1 O1 97.5(2) . 3_677
O4 Na1 O1 82.5(2) 3_677 3_677
O3 Na1 O1 119.64(19) 3_677 3_677
O3 Na1 O1 60.37(19) . 3_677
O2 Na1 O1 58.48(18) 3_677 3_677
O2 Na1 O1 121.52(18) . 3_677
O1 Na1 O1 180.00(5) . 3_677
C23 O1 C28 111.9(7) . 3_677
C23 O1 Na1 115.8(5) . .
C28 O1 Na1 114.0(5) 3_677 .
C25 O2 C24 110.2(7) . .
C25 O2 Na1 114.5(5) . .
C24 O2 Na1 122.0(5) . .
C27 O3 C26 110.9(7) . .
C27 O3 Na1 117.3(6) . .
C26 O3 Na1 114.5(6) . .
C32 O4 C29 106.5(9) . .
C32 O4 Na1 128.7(7) . .
C29 O4 Na1 119.5(6) . .
O1 C23 C24 108.2(8) . .
O2 C24 C23 107.7(8) . .
O2 C25 C26 106.3(8) . .
O3 C26 C25 109.3(8) . .
O3 C27 C28 109.2(8) . .
O1 C28 C27 109.4(8) 3_677 .
O4 C29 C30 106.6(9) . .
C29 C30 C31 103.3(9) . .
C32 C31 C30 102.2(10) . .
O4 C32 C31 111.6(11) . .
O8 Na2 O8 179.999(2) 3_667 .
O8 Na2 O6 95.2(2) 3_667 3_667
O8 Na2 O6 84.8(2) . 3_667
O8 Na2 O6 84.8(2) 3_667 .
O8 Na2 O6 95.2(2) . .
O6 Na2 O6 180.0 3_667 .
O8 Na2 O7 89.9(2) 3_667 .
O8 Na2 O7 90.1(2) . .
O6 Na2 O7 118.3(2) 3_667 .
O6 Na2 O7 61.7(2) . .
O8 Na2 O7 90.1(2) 3_667 3_667
O8 Na2 O7 89.9(2) . 3_667
O6 Na2 O7 61.7(2) 3_667 3_667
O6 Na2 O7 118.3(2) . 3_667
O7 Na2 O7 179.998(2) . 3_667
O8 Na2 O5 84.7(2) 3_667 3_667
O8 Na2 O5 95.3(2) . 3_667
O6 Na2 O5 59.5(2) 3_667 3_667
O6 Na2 O5 120.5(2) . 3_667
O7 Na2 O5 59.9(2) . 3_667
O7 Na2 O5 120.1(2) 3_667 3_667
O8 Na2 O5 95.3(2) 3_667 .
O8 Na2 O5 84.7(2) . .
O6 Na2 O5 120.5(2) 3_667 .
O6 Na2 O5 59.5(2) . .
O7 Na2 O5 120.1(2) . .
O7 Na2 O5 59.9(2) 3_667 .
O5 Na2 O5 179.999(1) 3_667 .
C33 O5 C38 111.6(8) . 3_667
C33 O5 Na2 116.1(6) . .
C38 O5 Na2 115.7(5) 3_667 .
C35 O6 C34 110.1(7) . .
C35 O6 Na2 116.2(5) . .
C34 O6 Na2 120.5(6) . .
C37 O7 C36 111.5(8) . .
C37 O7 Na2 116.9(7) . .
C36 O7 Na2 114.5(6) . .
C39 O8 C42 103.6(9) . .
C39 O8 Na2 122.0(7) . .
C42 O8 Na2 126.2(6) . .
O5 C33 C34 109.1(8) . .
O6 C34 C33 108.6(8) . .
O6 C35 C36 110.0(9) . .
O7 C36 C35 107.3(8) . .
O7 C37 C38 109.1(9) . .
O5 C38 C37 109.5(10) 3_667 .
O8 C39 C40 108.1(11) . .
C41 C40 C39 104.3(10) . .
C40 C41 C42 104.2(9) . .
O8 C42 C41 104.9(9) . .

loop_
_geom_bond_atom_site_label_1
_geom_bond_atom_site_label_2
_geom_bond_distance
_geom_bond_site_symmetry_2
U1 C22 2.443(10) .
U1 S2 2.613(3) .
U1 C2 2.751(8) .
U1 S1 2.753(3) .
U1 C4 2.788(9) .
U1 C5 2.790(9) .
U1 C11 2.794(9) .
U1 C1 2.798(9) .
U1 C14 2.800(9) .
U1 C3 2.795(9) .
U1 C15 2.807(9) .
U1 C12 2.813(9) .
U1 C13 2.813(9) .
C1 C5 1.380(13) .
C1 C2 1.419(12) .
C1 C6 1.509(13) .
C2 C3 1.405(12) .
C2 C7 1.523(13) .
C3 C4 1.413(12) .
C3 C8 1.511(12) .
C4 C5 1.432(13) .
C4 C9 1.522(13) .
C5 C10 1.487(13) .
C11 C15 1.400(12) .
C11 C12 1.429(12) .
C11 C16 1.522(13) .
C12 C13 1.393(12) .
C12 C17 1.536(12) .
C13 C14 1.440(12) .
C13 C18 1.471(12) .
C14 C15 1.406(12) .
C14 C19 1.523(12) .
C15 C20 1.478(12) .
S1 C21 1.850(10) .
S2 C22 1.737(12) .
Na1 O4 2.321(6) .
Na1 O4 2.321(6) 3_677
Na1 O3 2.687(6) 3_677
Na1 O3 2.687(6) .
Na1 O2 2.717(6) 3_677
Na1 O2 2.717(6) .
Na1 O1 2.830(6) .
Na1 O1 2.830(6) 3_677
O1 C23 1.414(10) .
O1 C28 1.418(10) 3_677
O2 C25 1.435(11) .
O2 C24 1.441(10) .
O3 C27 1.430(10) .
O3 C26 1.437(11) .
O4 C32 1.397(14) .
O4 C29 1.406(12) .
C23 C24 1.492(13) .
C25 C26 1.503(13) .
C27 C28 1.468(12) .
C28 O1 1.418(10) 3_677
C29 C30 1.494(13) .
C30 C31 1.511(16) .
C31 C32 1.476(15) .
Na2 O8 2.327(6) 3_667
Na2 O8 2.327(6) .
Na2 O6 2.690(6) 3_667
Na2 O6 2.690(6) .
Na2 O7 2.742(7) .
Na2 O7 2.742(7) 3_667
Na2 O5 2.797(7) 3_667
Na2 O5 2.797(7) .
O5 C33 1.394(12) .
O5 C38 1.412(12) 3_667
O6 C35 1.384(12) .
O6 C34 1.422(11) .
O7 C37 1.427(11) .
O7 C36 1.426(11) .
O8 C39 1.395(14) .
O8 C42 1.416(12) .
C33 C34 1.496(14) .
C35 C36 1.522(13) .
C37 C38 1.467(14) .
C38 O5 1.412(12) 3_667
C39 C40 1.508(13) .
C40 C41 1.453(14) .
C41 C42 1.520(13) .
